data_2204712
loop_
_publ_author_name
'Bakir, Mohammed'
'Hassan, Ishmael'

_publ_section_title
;<i>cis</i>-Dicarbonyl(hydroxydi-2-pyridylmethanolato-\k^3^<i>N</i>,<i>O</i>,<i>N</i>')(triphenylphosphine-\k<i>P</i>)rhenium(I)
 dimethyl sulfoxide hemisolvate
;
_journal_issue 12
_journal_name_full 'Acta Crystallographica Section E'
_journal_page_first m1966
_journal_page_last m1969
_journal_paper_doi 10.1107/S160053680403034X
_journal_volume 60
_journal_year 2004
_chemical_formula_iupac '[Re (C O)2 (C18 H15 P) (C11 H9 N2 O2)] , 0.5C2 H6 O S'
_chemical_formula_moiety 'C31 H24 N2 O4 P Re , 0.5C2 H6 O S'
_chemical_formula_sum 'C32 H27 N2 O4.5 P Re S0.5'
_chemical_formula_weight 744.77
_chemical_name_common '[cis-Re(CO)~2~(PPh~3~)(dpkO,OH)].0.5dmso'
_chemical_name_systematic
;
cis-Tris(carbonyl-\kC)(triphenylphosphine-\kP)[hydroxytris(2-pyridyl)
methanolato-\k^3^N,O,N']rhenium(I)]
dimethyl sulfoxide hemisolvate
;
_space_group_IT_number 14
_symmetry_cell_setting monoclinic
_symmetry_space_group_name_Hall '-P 2ybc'
_symmetry_space_group_name_H-M 'P 1 21/c 1'
_atom_sites_solution_hydrogens geom
_atom_sites_solution_primary direct
_atom_sites_solution_secondary difmap
_audit_creation_method SHELXL97
_cell_angle_alpha 90.00
_cell_angle_beta 91.127(10)
_cell_angle_gamma 90.00
_cell_formula_units_Z 8
_cell_length_a 17.336(2)
_cell_length_b 16.5870(19)
_cell_length_c 21.125(3)
_cell_measurement_reflns_used 45
_cell_measurement_temperature 293(2)
_cell_measurement_theta_max 17.64
_cell_measurement_theta_min 1.94
_cell_volume 6073.4(13)
_computing_cell_refinement XSCANS
_computing_data_collection 'XSCANS in SHELXTL (Bruker, 1997)'
_computing_data_reduction XSCANS
_computing_molecular_graphics 'XSCANS and PLATON (Spek, 2004)'
_computing_publication_material XSCANS
_computing_structure_refinement 'SHELXL97 (Sheldrick, 1997)'
_computing_structure_solution 'SHELXS97 (Sheldrick, 1990)'
_diffrn_ambient_temperature 293(2)
_diffrn_measured_fraction_theta_full 0.991
_diffrn_measured_fraction_theta_max 0.991
_diffrn_measurement_device_type 'Bruker P4'
_diffrn_measurement_method 2\q/\w
_diffrn_radiation_monochromator graphite
_diffrn_radiation_source 'fine-focus sealed tube'
_diffrn_radiation_type MoK\a
_diffrn_radiation_wavelength 0.71073
_diffrn_reflns_av_R_equivalents 0.0248
_diffrn_reflns_av_sigmaI/netI 0.0457
_diffrn_reflns_limit_h_max 20
_diffrn_reflns_limit_h_min -1
_diffrn_reflns_limit_k_max 1
_diffrn_reflns_limit_k_min -19
_diffrn_reflns_limit_l_max 25
_diffrn_reflns_limit_l_min -25
_diffrn_reflns_number 12608
_diffrn_reflns_theta_full 25.01
_diffrn_reflns_theta_max 25.01
_diffrn_reflns_theta_min 1.93
_diffrn_standards_decay_% 0
_diffrn_standards_interval_count 97
_diffrn_standards_number 3
_exptl_absorpt_coefficient_mu 4.129
_exptl_absorpt_correction_T_max 0.290
_exptl_absorpt_correction_T_min 0.152
_exptl_absorpt_correction_type empirical
_exptl_absorpt_process_details '\y scan (XSCANS in SHELXTL; Bruker, 1997)'
_exptl_crystal_colour yellow
_exptl_crystal_density_diffrn 1.629
_exptl_crystal_density_method 'not measured'
_exptl_crystal_description block
_exptl_crystal_F_000 2936
_exptl_crystal_size_max 0.5
_exptl_crystal_size_mid 0.4
_exptl_crystal_size_min 0.3
_refine_diff_density_max 1.079
_refine_diff_density_min -1.227
_refine_ls_extinction_method none
_refine_ls_goodness_of_fit_ref 1.024
_refine_ls_hydrogen_treatment constr
_refine_ls_matrix_type full
_refine_ls_number_parameters 751
_refine_ls_number_reflns 10614
_refine_ls_number_restraints 0
_refine_ls_restrained_S_all 1.024
_refine_ls_R_factor_all 0.0470
_refine_ls_R_factor_gt 0.0337
_refine_ls_shift/su_max 0.001
_refine_ls_shift/su_mean 0.000
_refine_ls_structure_factor_coef Fsqd
_refine_ls_weighting_details 'calc w=1/[\s^2^(Fo^2^)+(0.0327P)^2^+7.9122P] where P=(Fo^2^+2Fc^2^)/3'
_refine_ls_weighting_scheme calc
_refine_ls_wR_factor_gt 0.0745
_refine_ls_wR_factor_ref 0.0797
_reflns_number_gt 8772
_reflns_number_total 10614
_reflns_threshold_expression I>2\s(I)
_cod_data_source_file hg6115.cif
_cod_data_source_block I
_cod_depositor_comments
;
The following automatic conversions were performed:
'_symmetry_cell_setting' value 'Monoclinic' changed to 'monoclinic'
according to '/home/saulius/struct/CIF-dictionaries/cif_core.dic'
dictionary named 'cif_core.dic' version 2.4.1 from 2010-06-29.

Automatic conversion script
Id: cif_fix_enum 1527 2010-12-29 10:47:43Z saulius 

The following automatic conversions were performed:

'_symmetry_cell_setting' value 'Monoclinic' changed to 'monoclinic'
according to /home/saulius/struct/CIF-dictionaries/cif_core.dic
dictionary named 'cif_core.dic' version 2.4.1 from 2010-06-29.

Automatic conversion script
Id: cif_fix_values 1715 2011-07-08 13:25:40Z adriana 
;
_cod_original_sg_symbol_H-M 'P 21/c'
_cod_database_code 2204712
_cod_database_fobs_code 2204712

loop_
_symmetry_equiv_pos_as_xyz
'x, y, z'
'-x, y+1/2, -z+1/2'
'-x, -y, -z'
'x, -y-1/2, z-1/2'

loop_
_atom_site_label
_atom_site_fract_x
_atom_site_fract_y
_atom_site_fract_z
_atom_site_U_iso_or_equiv
_atom_site_adp_type
_atom_site_calc_flag
_atom_site_refinement_flags
_atom_site_occupancy
_atom_site_type_symbol
Re1 0.497102(11) 0.157285(12) 0.845424(9) 0.03180(6) Uani d . 1 Re
O1 0.4995(3) 0.1991(3) 0.70465(18) 0.0593(11) Uani d . 1 O
O2 0.3616(2) 0.0433(3) 0.8229(2) 0.0601(11) Uani d . 1 O
O3 0.59861(19) 0.2174(2) 0.87985(15) 0.0351(8) Uani d . 1 O
N1 0.5064(2) 0.1260(2) 0.94649(19) 0.0348(9) Uani d . 1 N
N2 0.5885(2) 0.0683(2) 0.84075(19) 0.0356(10) Uani d . 1 N
Re1' 0.908351(12) 0.184678(12) 0.827974(9) 0.03513(7) Uani d . 1 Re
C2' 0.9924(3) 0.1542(3) 0.7794(3) 0.0463(13) Uani d . 1 C
C1' 0.9094(3) 0.0786(4) 0.8588(3) 0.0458(14) Uani d . 1 C
O2' 1.0430(3) 0.1373(3) 0.7455(2) 0.0694(13) Uani d . 1 O
O1' 0.9120(3) 0.0109(3) 0.8741(2) 0.0738(14) Uani d . 1 O
O3' 0.80578(19) 0.2363(2) 0.86476(15) 0.0359(8) Uani d . 1 O
N1' 0.8989(2) 0.3052(3) 0.7847(2) 0.0389(10) Uani d . 1 N
C11' 0.9546(4) 0.3495(4) 0.7587(3) 0.0520(15) Uani d . 1 C
H11' 1.0043 0.3287 0.7571 0.070 Uiso calc R 1 H
C12' 0.9400(4) 0.4248(4) 0.7345(3) 0.0674(19) Uani d . 1 C
H12' 0.9796 0.4549 0.7171 0.080 Uiso calc R 1 H
C13' 0.8674(5) 0.4548(4) 0.7361(4) 0.074(2) Uani d . 1 C
H13' 0.8569 0.5062 0.7205 0.100 Uiso calc R 1 H
C14' 0.8088(4) 0.4088(4) 0.7611(3) 0.0559(16) Uani d . 1 C
H14' 0.7585 0.4282 0.7616 0.070 Uiso calc R 1 H
C15' 0.8265(3) 0.3337(3) 0.7852(2) 0.0399(12) Uani d . 1 C
C3' 0.7702(3) 0.2730(3) 0.8128(2) 0.0364(12) Uani d . 1 C
N2' 0.8192(3) 0.1593(3) 0.75786(19) 0.0389(10) Uani d . 1 N
C21' 0.8170(4) 0.0999(4) 0.7143(3) 0.0535(15) Uani d . 1 C
H21' 0.8594 0.0659 0.7110 0.084 Uiso calc R 1 H
C22' 0.7546(4) 0.0877(4) 0.6749(3) 0.0679(19) Uani d . 1 C
H22' 0.7544 0.0460 0.6454 0.098 Uiso calc R 1 H
C23' 0.6921(4) 0.1384(5) 0.6796(3) 0.070(2) Uani d . 1 C
H23' 0.6487 0.1307 0.6538 0.077 Uiso calc R 1 H
C24' 0.6942(3) 0.2003(4) 0.7227(3) 0.0536(15) Uani d . 1 C
H24' 0.6530 0.2359 0.7255 0.042 Uiso calc R 1 H
C25' 0.7585(3) 0.2088(3) 0.7620(2) 0.0393(12) Uani d . 1 C
O4' 0.7027(2) 0.3146(2) 0.82666(19) 0.0445(9) Uani d . 1 O
H4O' 0.6728 0.2842 0.8445 0.053 Uiso calc R 1 H
P1' 0.98688(8) 0.22460(9) 0.91591(7) 0.0396(3) Uani d . 1 P
P1 0.41811(8) 0.27077(8) 0.86431(6) 0.0350(3) Uani d . 1 P
C31 0.4661(3) 0.3676(3) 0.8527(3) 0.0408(12) Uani d . 1 C
C32 0.5283(3) 0.3727(3) 0.8118(3) 0.0463(14) Uani d . 1 C
H32 0.5435 0.3270 0.7898 0.059 Uiso calc R 1 H
C33 0.5674(4) 0.4439(4) 0.8034(3) 0.0592(17) Uani d . 1 C
H33 0.6082 0.4463 0.7756 0.065 Uiso calc R 1 H
C34 0.5460(4) 0.5115(4) 0.8363(4) 0.068(2) Uani d . 1 C
H34 0.5730 0.5595 0.8313 0.073 Uiso calc R 1 H
C35 0.4845(4) 0.5079(4) 0.8767(4) 0.072(2) Uani d . 1 C
H35 0.4696 0.5537 0.8987 0.087 Uiso calc R 1 H
C36 0.4454(4) 0.4371(3) 0.8843(3) 0.0545(15) Uani d . 1 C
H36 0.4038 0.4356 0.9114 0.069 Uiso calc R 1 H
C41 0.3884(3) 0.2780(3) 0.9467(2) 0.0418(13) Uani d . 1 C
C42 0.4446(4) 0.2974(3) 0.9917(3) 0.0540(15) Uani d . 1 C
H42 0.4936 0.3127 0.9792 0.086 Uiso calc R 1 H
C43 0.4277(5) 0.2940(4) 1.0556(3) 0.077(2) Uani d . 1 C
H43 0.4656 0.3067 1.0857 0.141 Uiso calc R 1 H
C44 0.3549(6) 0.2719(5) 1.0750(3) 0.087(3) Uani d . 1 C
H44 0.3432 0.2709 1.1177 0.157 Uiso calc R 1 H
C45 0.3015(5) 0.2521(5) 1.0308(4) 0.088(3) Uani d . 1 C
H45 0.2532 0.2352 1.0436 0.100 Uiso calc R 1 H
C46 0.3163(4) 0.2561(4) 0.9671(3) 0.0623(17) Uani d . 1 C
H46 0.2775 0.2439 0.9376 0.071 Uiso calc R 1 H
C51 0.3285(3) 0.2840(3) 0.8190(2) 0.0415(13) Uani d . 1 C
C52 0.3101(3) 0.2341(4) 0.7673(3) 0.0503(15) Uani d . 1 C
H52 0.3441 0.1932 0.7567 0.063 Uiso calc R 1 H
C53 0.2425(4) 0.2438(4) 0.7315(3) 0.0607(17) Uani d . 1 C
H53 0.2314 0.2093 0.6978 0.069 Uiso calc R 1 H
C54 0.1930(4) 0.3043(4) 0.7462(3) 0.0637(18) Uani d . 1 C
H54 0.1477 0.3111 0.7226 0.056 Uiso calc R 1 H
C56 0.2758(3) 0.3453(4) 0.8322(3) 0.0511(15) Uani d . 1 C
H56 0.2860 0.3796 0.8661 0.069 Uiso calc R 1 H
C42' 1.0976(4) 0.3509(4) 0.9303(3) 0.0611(17) Uani d . 1 C
H42' 1.1349 0.3115 0.9376 0.075 Uiso calc R 1 H
S1 0.6967(3) 0.4589(3) 0.98159(16) 0.1643(15) Uani d . 1 S
C36' 1.1294(3) 0.1624(4) 0.8821(3) 0.0516(15) Uani d . 1 C
H36' 1.1247 0.1967 0.8474 0.060 Uiso calc R 1 H
O4 0.7019(2) 0.1893(2) 0.94942(16) 0.0429(9) Uani d . 1 O
H4O 0.7353 0.1962 0.9230 0.059 Uiso calc R 1 H
C2 0.4128(3) 0.0890(3) 0.8297(3) 0.0415(13) Uani d . 1 C
C15 0.5780(3) 0.1369(3) 0.9704(2) 0.0378(12) Uani d . 1 C
C3 0.6350(3) 0.1611(3) 0.9196(2) 0.0367(12) Uani d . 1 C
C21 0.5922(3) 0.0022(3) 0.8041(2) 0.0440(13) Uani d . 1 C
H21 0.5511 -0.0097 0.7768 0.067 Uiso calc R 1 H
C22 0.6553(4) -0.0483(4) 0.8061(3) 0.0550(16) Uani d . 1 C
H22 0.6566 -0.0939 0.7806 0.083 Uiso calc R 1 H
C23 0.7167(3) -0.0304(4) 0.8462(3) 0.0551(16) Uani d . 1 C
H23 0.7601 -0.0633 0.8479 0.059 Uiso calc R 1 H
C24 0.7121(3) 0.0368(3) 0.8834(3) 0.0458(13) Uani d . 1 C
H24 0.7525 0.0496 0.9112 0.053 Uiso calc R 1 H
C25 0.6486(3) 0.0852(3) 0.8799(2) 0.0351(11) Uani d . 1 C
C51' 0.9412(3) 0.2221(4) 0.9936(3) 0.0458(13) Uani d . 1 C
C13 0.5369(4) 0.0994(4) 1.0727(3) 0.0592(17) Uani d . 1 C
H13 0.5469 0.0909 1.1156 0.097 Uiso calc R 1 H
O5 0.7059(3) 0.5011(4) 1.0425(2) 0.0900(17) Uani d . 1 O
C46' 0.9669(5) 0.3891(4) 0.9072(3) 0.0679(19) Uani d . 1 C
H46' 0.9156 0.3756 0.8991 0.102 Uiso calc R 1 H
C31' 1.0738(3) 0.1628(3) 0.9282(3) 0.0445(13) Uani d . 1 C
C44' 1.0632(7) 0.4902(5) 0.9223(4) 0.094(3) Uani d . 1 C
H44' 1.0774 0.5442 0.9243 0.121 Uiso calc R 1 H
C35' 1.1918(4) 0.1111(4) 0.8876(3) 0.0642(18) Uani d . 1 C
H35' 1.2295 0.1115 0.8568 0.062 Uiso calc R 1 H
C14 0.5966(4) 0.1240(4) 1.0333(3) 0.0510(15) Uani d . 1 C
H14 0.6466 0.1314 1.0489 0.076 Uiso calc R 1 H
C12 0.4643(4) 0.0879(4) 1.0484(3) 0.0543(16) Uani d . 1 C
H12 0.4246 0.0711 1.0743 0.082 Uiso calc R 1 H
C55 0.2100(4) 0.3565(4) 0.7970(3) 0.0602(17) Uani d . 1 C
H55 0.1765 0.3984 0.8065 0.064 Uiso calc R 1 H
C11 0.4507(3) 0.1014(3) 0.9852(3) 0.0448(13) Uani d . 1 C
H11 0.4013 0.0933 0.9685 0.064 Uiso calc R 1 H
C41' 1.0215(4) 0.3288(4) 0.9172(3) 0.0484(14) Uani d . 1 C
C53' 0.9363(6) 0.2629(5) 1.1027(3) 0.088(3) Uani d . 1 C
H53' 0.9574 0.2916 1.1366 0.139 Uiso calc R 1 H
C43' 1.1177(5) 0.4320(6) 0.9325(4) 0.089(3) Uani d . 1 C
H43' 1.1687 0.4467 0.9409 0.096 Uiso calc R 1 H
C32' 1.0808(4) 0.1104(5) 0.9787(3) 0.077(2) Uani d . 1 C
H32' 1.0434 0.1092 1.0097 0.082 Uiso calc R 1 H
C52' 0.9718(5) 0.2656(5) 1.0449(3) 0.078(2) Uani d . 1 C
H52' 1.0161 0.2964 1.0400 0.112 Uiso calc R 1 H
C34' 1.1987(5) 0.0601(5) 0.9375(5) 0.091(3) Uani d . 1 C
H34' 1.2409 0.0255 0.9407 0.082 Uiso calc R 1 H
C54' 0.8718(5) 0.2197(5) 1.1109(3) 0.082(2) Uani d . 1 C
H54' 0.8482 0.2190 1.1500 0.117 Uiso calc R 1 H
C55' 0.8414(4) 0.1770(5) 1.0618(3) 0.077(2) Uani d . 1 C
H55' 0.7971 0.1464 1.0674 0.075 Uiso calc R 1 H
C56' 0.8761(4) 0.1788(4) 1.0032(3) 0.0632(18) Uani d . 1 C
H56' 0.8543 0.1497 0.9697 0.075 Uiso calc R 1 H
C33' 1.1445(5) 0.0592(6) 0.9827(5) 0.112(3) Uani d . 1 C
H33' 1.1497 0.0241 1.0168 0.110 Uiso calc R 1 H
C45' 0.9893(6) 0.4704(5) 0.9095(4) 0.092(3) Uani d . 1 C
H45' 0.9529 0.5107 0.9022 0.159 Uiso calc R 1 H
C1 0.4989(3) 0.1829(3) 0.7592(3) 0.0410(12) Uani d . 1 C
C4A 0.6372(9) 0.3910(10) 0.9779(8) 0.108(7) Uani d P 0.573(12) C
H4AA 0.5863 0.4136 0.9742 0.162 Uiso calc PR 0.573(12) H
H4AB 0.6410 0.3587 1.0156 0.162 Uiso calc PR 0.573(12) H
H4AC 0.6469 0.3579 0.9416 0.162 Uiso calc PR 0.573(12) H
C5 0.7734(10) 0.3804(10) 0.9858(9) 0.269(11) Uani d . 1 C
H5A 0.7653 0.3463 1.0218 0.404 Uiso calc R 1 H
H5B 0.8230 0.4059 0.9899 0.404 Uiso calc R 1 H
H5C 0.7716 0.3485 0.9479 0.404 Uiso calc R 1 H
C4 0.7367(13) 0.4913(15) 0.9216(7) 0.107(9) Uani d P 0.427(12) C
H4A 0.7084 0.5368 0.9053 0.160 Uiso calc PR 0.427(12) H
H4B 0.7378 0.4497 0.8901 0.160 Uiso calc PR 0.427(12) H
H4C 0.7884 0.5075 0.9324 0.160 Uiso calc PR 0.427(12) H

loop_
_atom_site_aniso_label
_atom_site_aniso_U_11
_atom_site_aniso_U_22
_atom_site_aniso_U_33
_atom_site_aniso_U_12
_atom_site_aniso_U_13
_atom_site_aniso_U_23
Re1 0.03111(11) 0.03501(11) 0.02937(11) 0.00027(8) 0.00320(8) 0.00043(8)
O1 0.070(3) 0.074(3) 0.034(2) -0.004(2) 0.001(2) 0.007(2)
O2 0.044(2) 0.058(3) 0.079(3) -0.011(2) 0.006(2) -0.012(2)
O3 0.037(2) 0.0380(18) 0.0298(17) -0.0050(16) -0.0022(15) 0.0037(15)
N1 0.039(2) 0.030(2) 0.036(2) 0.0003(19) 0.0102(19) 0.0013(18)
N2 0.036(2) 0.040(2) 0.031(2) -0.0020(19) 0.0037(19) 0.0026(18)
Re1' 0.03347(12) 0.03871(12) 0.03335(11) 0.00011(9) 0.00437(9) 0.00029(9)
C2' 0.044(3) 0.049(3) 0.046(3) 0.005(3) 0.001(3) 0.003(3)
C1' 0.033(3) 0.056(4) 0.048(3) 0.006(3) 0.005(2) 0.005(3)
O2' 0.062(3) 0.090(3) 0.057(3) 0.015(3) 0.022(2) -0.008(2)
O1' 0.082(3) 0.047(3) 0.093(4) 0.006(2) 0.015(3) 0.020(2)
O3' 0.0353(19) 0.041(2) 0.0312(17) 0.0002(15) 0.0016(15) 0.0019(15)
N1' 0.034(2) 0.041(2) 0.042(3) -0.005(2) 0.006(2) 0.004(2)
C11' 0.047(4) 0.056(4) 0.053(4) -0.010(3) 0.007(3) 0.005(3)
C12' 0.062(5) 0.066(5) 0.075(5) -0.021(4) 0.013(4) 0.019(4)
C13' 0.084(5) 0.049(4) 0.089(5) -0.015(4) 0.009(4) 0.021(4)
C14' 0.051(4) 0.050(4) 0.067(4) 0.003(3) 0.004(3) 0.013(3)
C15' 0.037(3) 0.049(3) 0.034(3) 0.000(2) 0.002(2) 0.005(2)
C3' 0.030(3) 0.039(3) 0.040(3) 0.002(2) 0.005(2) 0.003(2)
N2' 0.045(3) 0.042(2) 0.030(2) -0.003(2) 0.0030(19) -0.0022(19)
C21' 0.065(4) 0.050(3) 0.046(3) -0.004(3) 0.000(3) -0.002(3)
C22' 0.078(5) 0.073(5) 0.053(4) -0.017(4) 0.001(4) -0.013(3)
C23' 0.057(4) 0.095(6) 0.059(4) -0.020(4) -0.013(3) -0.013(4)
C24' 0.041(3) 0.067(4) 0.052(4) -0.003(3) -0.003(3) 0.008(3)
C25' 0.035(3) 0.047(3) 0.036(3) -0.006(2) 0.003(2) 0.007(2)
O4' 0.034(2) 0.045(2) 0.055(2) 0.0038(17) 0.0096(18) 0.0077(18)
P1' 0.0366(8) 0.0465(8) 0.0360(7) 0.0004(6) 0.0032(6) -0.0002(6)
P1 0.0355(7) 0.0361(7) 0.0335(7) 0.0005(6) 0.0028(6) 0.0003(5)
C31 0.035(3) 0.038(3) 0.049(3) -0.001(2) -0.005(2) 0.006(2)
C32 0.040(3) 0.045(3) 0.053(3) 0.005(3) 0.001(3) 0.014(3)
C33 0.045(4) 0.046(4) 0.086(5) 0.003(3) 0.002(3) 0.023(3)
C34 0.054(4) 0.043(4) 0.105(6) -0.010(3) -0.023(4) 0.019(4)
C35 0.067(5) 0.044(4) 0.105(6) -0.009(3) -0.003(4) -0.006(4)
C36 0.049(4) 0.042(3) 0.073(4) 0.001(3) 0.004(3) -0.002(3)
C41 0.046(3) 0.041(3) 0.038(3) 0.003(3) 0.006(3) -0.005(2)
C42 0.068(4) 0.048(3) 0.046(3) -0.004(3) -0.005(3) -0.005(3)
C43 0.123(7) 0.064(5) 0.043(4) -0.001(5) -0.011(4) -0.006(3)
C44 0.133(8) 0.090(6) 0.040(4) 0.016(6) 0.021(5) 0.002(4)
C45 0.089(6) 0.114(7) 0.062(5) 0.015(5) 0.041(5) 0.012(5)
C46 0.051(4) 0.085(5) 0.052(4) -0.001(3) 0.016(3) 0.006(3)
C51 0.041(3) 0.044(3) 0.039(3) 0.005(3) 0.003(2) 0.008(2)
C52 0.044(3) 0.060(4) 0.047(3) 0.005(3) -0.004(3) -0.001(3)
C53 0.050(4) 0.082(5) 0.050(4) -0.003(4) -0.004(3) -0.002(3)
C54 0.036(3) 0.093(5) 0.062(4) 0.000(3) -0.004(3) 0.024(4)
C56 0.049(4) 0.059(4) 0.045(3) 0.006(3) 0.001(3) 0.005(3)
C42' 0.056(4) 0.062(4) 0.066(4) -0.009(3) 0.009(3) -0.017(3)
S1 0.192(4) 0.195(4) 0.105(2) -0.031(3) -0.008(2) -0.055(2)
C36' 0.041(3) 0.064(4) 0.050(3) -0.008(3) -0.001(3) 0.001(3)
O4 0.040(2) 0.057(2) 0.0326(19) -0.0096(18) -0.0014(16) 0.0001(17)
C2 0.038(3) 0.042(3) 0.045(3) 0.007(3) 0.004(2) -0.004(2)
C15 0.044(3) 0.037(3) 0.033(3) 0.002(2) 0.004(2) 0.002(2)
C3 0.036(3) 0.041(3) 0.033(3) -0.003(2) -0.001(2) 0.002(2)
C21 0.048(3) 0.046(3) 0.037(3) -0.001(3) 0.008(2) -0.005(2)
C22 0.062(4) 0.047(3) 0.057(4) 0.006(3) 0.018(3) -0.010(3)
C23 0.039(3) 0.060(4) 0.067(4) 0.016(3) 0.006(3) 0.000(3)
C24 0.033(3) 0.053(3) 0.052(3) 0.006(3) 0.003(3) 0.002(3)
C25 0.038(3) 0.039(3) 0.029(3) -0.002(2) 0.007(2) 0.006(2)
C51' 0.043(3) 0.057(3) 0.038(3) -0.001(3) 0.003(3) 0.003(3)
C13 0.077(5) 0.065(4) 0.036(3) 0.004(4) 0.013(3) 0.013(3)
O5 0.083(4) 0.112(4) 0.075(3) 0.012(3) 0.001(3) -0.035(3)
C46' 0.084(5) 0.060(4) 0.060(4) -0.002(4) -0.008(4) -0.010(3)
C31' 0.041(3) 0.048(3) 0.045(3) 0.004(3) -0.002(3) -0.001(3)
C44' 0.142(9) 0.060(5) 0.082(6) -0.030(6) 0.024(6) -0.011(4)
C35' 0.042(4) 0.074(5) 0.077(5) 0.002(3) 0.009(3) -0.012(4)
C14 0.057(4) 0.062(4) 0.035(3) 0.002(3) -0.001(3) 0.005(3)
C12 0.062(4) 0.057(4) 0.044(3) -0.001(3) 0.021(3) 0.009(3)
C55 0.045(4) 0.068(4) 0.068(4) 0.013(3) 0.007(3) 0.015(4)
C11 0.045(3) 0.044(3) 0.046(3) -0.001(3) 0.015(3) 0.006(2)
C41' 0.056(4) 0.053(4) 0.037(3) -0.007(3) 0.002(3) -0.003(3)
C53' 0.120(7) 0.106(6) 0.039(4) -0.022(6) 0.013(4) -0.014(4)
C43' 0.076(6) 0.093(6) 0.098(6) -0.042(5) 0.020(5) -0.032(5)
C32' 0.063(5) 0.096(6) 0.073(5) 0.023(4) 0.013(4) 0.028(4)
C52' 0.094(6) 0.098(6) 0.042(4) -0.029(5) 0.014(4) -0.017(4)
C34' 0.061(5) 0.081(5) 0.129(8) 0.028(4) 0.009(5) 0.025(5)
C54' 0.098(6) 0.113(7) 0.036(4) 0.015(5) 0.020(4) 0.004(4)
C55' 0.054(4) 0.126(7) 0.051(4) -0.006(4) 0.017(3) 0.016(4)
C56' 0.055(4) 0.092(5) 0.042(3) -0.010(4) 0.003(3) 0.006(3)
C33' 0.092(7) 0.126(8) 0.118(7) 0.050(6) 0.023(6) 0.060(6)
C45' 0.140(9) 0.055(5) 0.079(5) 0.007(5) -0.013(6) -0.012(4)
C1 0.040(3) 0.043(3) 0.040(3) -0.001(2) 0.001(2) -0.006(2)
C4A 0.095(12) 0.109(13) 0.120(13) -0.046(10) 0.016(10) -0.047(11)
C5 0.24(2) 0.248(19) 0.32(2) 0.104(16) -0.057(17) -0.186(19)
C4 0.122(18) 0.16(2) 0.035(9) -0.013(16) 0.019(10) -0.015(11)

loop_
_atom_type_symbol
_atom_type_description
_atom_type_scat_dispersion_real
_atom_type_scat_dispersion_imag
_atom_type_scat_source
C C 0.0033 0.0016 'International Tables Vol C Tables 4.2.6.8 and 6.1.1.4'
H H 0.0000 0.0000 'International Tables Vol C Tables 4.2.6.8 and 6.1.1.4'
N N 0.0061 0.0033 'International Tables Vol C Tables 4.2.6.8 and 6.1.1.4'
O O 0.0106 0.0060 'International Tables Vol C Tables 4.2.6.8 and 6.1.1.4'
P P 0.1023 0.0942 'International Tables Vol C Tables 4.2.6.8 and 6.1.1.4'
Re Re -1.0185 7.2310 'International Tables Vol C Tables 4.2.6.8 and 6.1.1.4'
S S 0.1246 0.1234 'International Tables Vol C Tables 4.2.6.8 and 6.1.1.4'

loop_
_geom_angle_atom_site_label_1
_geom_angle_atom_site_label_2
_geom_angle_atom_site_label_3
_geom_angle
_geom_angle_publ_flag
C1 Re1 C2 89.6(2) yes
C1 Re1 O3 101.30(19) yes
C2 Re1 O3 167.52(18) yes
C1 Re1 N2 94.8(2) yes
C2 Re1 N2 98.55(19) no
O3 Re1 N2 74.66(14) no
C1 Re1 N1 174.8(2) yes
C2 Re1 N1 94.1(2) no
O3 Re1 N1 74.67(14) yes
N2 Re1 N1 81.04(15) yes
C1 Re1 P1 90.23(17) yes
C2 Re1 P1 93.37(16) no
O3 Re1 P1 92.69(10) yes
N2 Re1 P1 167.07(11) yes
N1 Re1 P1 93.18(11) no
C3 O3 Re1 104.6(3) no
C11 N1 C15 118.9(4) yes
C11 N1 Re1 128.6(4) no
C15 N1 Re1 112.5(3) no
C21 N2 C25 118.6(5) yes
C21 N2 Re1 128.6(4) yes
C25 N2 Re1 112.8(3) no
C2' Re1' C1' 86.3(2) yes
C2' Re1' O3' 166.67(19) yes
C1' Re1' O3' 104.62(19) yes
C2' Re1' N2' 97.2(2) yes
C1' Re1' N2' 93.3(2) no
O3' Re1' N2' 74.81(14) yes
C2' Re1' N1' 94.0(2) yes
C1' Re1' N1' 174.4(2) no
O3' Re1' N1' 74.41(14) no
N2' Re1' N1' 81.11(16) yes
C2' Re1' P1' 93.66(18) no
C1' Re1' P1' 89.33(18) no
O3' Re1' P1' 94.14(9) no
N2' Re1' P1' 168.94(12) yes
N1' Re1' P1' 96.24(12) no
O2' C2' Re1' 175.7(5) yes
O1' C1' Re1' 175.3(5) yes
C3' O3' Re1' 104.4(3) yes
C11' N1' C15' 119.5(5) yes
C11' N1' Re1' 128.3(4) yes
C15' N1' Re1' 112.2(3) no
N1' C11' C12' 121.6(6) no
N1' C11' H11' 119.2 no
C12' C11' H11' 119.2 no
C13' C12' C11' 119.3(6) no
C13' C12' H12' 120.4 no
C11' C12' H12' 120.4 no
C12' C13' C14' 119.8(6) no
C12' C13' H13' 120.1 no
C14' C13' H13' 120.1 no
C15' C14' C13' 118.7(6) no
C15' C14' H14' 120.7 no
C13' C14' H14' 120.7 no
N1' C15' C14' 121.1(5) no
N1' C15' C3' 112.1(4) no
C14' C15' C3' 126.8(5) no
O3' C3' O4' 114.4(4) yes
O3' C3' C25' 107.6(4) yes
O4' C3' C25' 113.1(4) yes
O3' C3' C15' 108.3(4) yes
O4' C3' C15' 107.4(4) yes
C25' C3' C15' 105.6(4) yes
C25' N2' C21' 118.7(5) no
C25' N2' Re1' 112.9(3) no
C21' N2' Re1' 128.3(4) no
N2' C21' C22' 122.3(6) no
N2' C21' H21' 118.8 no
C22' C21' H21' 118.8 no
C21' C22' C23' 118.7(6) no
C21' C22' H22' 120.7 no
C23' C22' H22' 120.7 no
C24' C23' C22' 119.6(6) no
C24' C23' H23' 120.2 no
C22' C23' H23' 120.2 no
C23' C24' C25' 119.1(6) no
C23' C24' H24' 120.5 no
C25' C24' H24' 120.5 no
N2' C25' C24' 121.5(5) no
N2' C25' C3' 112.3(4) no
C24' C25' C3' 126.2(5) no
C3' O4' H4O' 109.5 no
C41' P1' C31' 104.9(3) no
C41' P1' C51' 99.0(3) yes
C31' P1' C51' 103.2(3) no
C41' P1' Re1' 117.26(19) no
C31' P1' Re1' 114.25(19) no
C51' P1' Re1' 116.20(19) no
C51 P1 C31 102.1(2) yes
C51 P1 C41 103.9(3) no
C31 P1 C41 102.0(3) no
C51 P1 Re1 119.82(19) no
C31 P1 Re1 114.19(18) no
C41 P1 Re1 112.79(18) no
C36 C31 C32 117.3(5) no
C36 C31 P1 123.0(4) no
C32 C31 P1 119.7(4) no
C33 C32 C31 121.3(6) no
C33 C32 H32 119.4 no
C31 C32 H32 119.4 no
C34 C33 C32 119.9(6) no
C34 C33 H33 120.1 no
C32 C33 H33 120.1 no
C33 C34 C35 119.7(6) no
C33 C34 H34 120.1 no
C35 C34 H34 120.1 no
C36 C35 C34 120.0(7) no
C36 C35 H35 120.0 no
C34 C35 H35 120.0 no
C35 C36 C31 121.7(6) no
C35 C36 H36 119.2 no
C31 C36 H36 119.2 no
C46 C41 C42 118.5(5) no
C46 C41 P1 123.6(5) no
C42 C41 P1 117.4(4) no
C41 C42 C43 119.9(7) no
C41 C42 H42 120.1 no
C43 C42 H42 120.1 no
C44 C43 C42 120.7(7) no
C44 C43 H43 119.7 no
C42 C43 H43 119.7 no
C45 C44 C43 118.6(7) no
C45 C44 H44 120.7 no
C43 C44 H44 120.7 no
C44 C45 C46 122.0(8) no
C44 C45 H45 119.0 no
C46 C45 H45 119.0 no
C45 C46 C41 120.3(7) no
C45 C46 H46 119.9 no
C41 C46 H46 119.9 no
C56 C51 C52 116.4(5) yes
C56 C51 P1 122.4(4) no
C52 C51 P1 121.2(4) no
C53 C52 C51 122.2(6) yes
C53 C52 H52 118.9 no
C51 C52 H52 118.9 no
C54 C53 C52 119.3(6) no
C54 C53 H53 120.4 no
C52 C53 H53 120.4 no
C53 C54 C55 120.3(6) no
C53 C54 H54 119.8 no
C55 C54 H54 119.8 no
C55 C56 C51 122.2(6) no
C55 C56 H56 118.9 no
C51 C56 H56 118.9 no
C43' C42' C41' 119.8(7) no
C43' C42' H42' 120.1 no
C41' C42' H42' 120.1 no
O5 S1 C4A 117.1(7) yes
O5 S1 C4 120.5(9) yes
C4A S1 C4 121.7(10) yes
O5 S1 C5 103.1(6) yes
C4A S1 C5 88.1(9) yes
C4 S1 C5 87.2(11) yes
C35' C36' C31' 120.0(6) no
C35' C36' H36' 120.0 no
C31' C36' H36' 120.0 no
C3 O4 H4O 109.5 no
O2 C2 Re1 175.9(5) yes
N1 C15 C14 122.5(5) yes
N1 C15 C3 112.2(4) yes
C14 C15 C3 125.2(5) yes
O4 C3 O3 114.2(4) yes
O4 C3 C15 108.4(4) yes
O3 C3 C15 107.9(4) yes
O4 C3 C25 112.8(4) yes
O3 C3 C25 107.0(4) yes
C15 C3 C25 106.2(4) no
N2 C21 C22 121.7(5) no
N2 C21 H21 119.2 no
C22 C21 H21 119.2 no
C21 C22 C23 119.4(5) no
C21 C22 H22 120.3 no
C23 C22 H22 120.3 no
C24 C23 C22 118.4(5) no
C24 C23 H23 120.8 no
C22 C23 H23 120.8 no
C25 C24 C23 120.3(5) no
C25 C24 H24 119.8 no
C23 C24 H24 119.8 no
N2 C25 C24 121.7(5) no
N2 C25 C3 112.4(4) no
C24 C25 C3 125.9(5) no
C56' C51' C52' 117.5(6) yes
C56' C51' P1' 121.4(5) no
C52' C51' P1' 121.1(5) no
C12 C13 C14 120.2(5) no
C12 C13 H13 119.9 no
C14 C13 H13 119.9 no
C41' C46' C45' 119.9(8) no
C41' C46' H46' 120.0 no
C45' C46' H46' 120.0 no
C32' C31' C36' 119.3(6) no
C32' C31' P1' 121.3(5) no
C36' C31' P1' 119.0(4) no
C45' C44' C43' 120.8(8) no
C45' C44' H44' 119.6 no
C43' C44' H44' 119.6 no
C34' C35' C36' 120.5(7) no
C34' C35' H35' 119.7 no
C36' C35' H35' 119.7 no
C15 C14 C13 117.2(6) no
C15 C14 H14 121.4 no
C13 C14 H14 121.4 no
C13 C12 C11 118.9(5) no
C13 C12 H12 120.6 no
C11 C12 H12 120.6 no
C56 C55 C54 119.6(6) yes
C56 C55 H55 120.2 no
C54 C55 H55 120.2 no
N1 C11 C12 122.2(6) no
N1 C11 H11 118.9 no
C12 C11 H11 118.9 no
C42' C41' C46' 118.7(6) yes
C42' C41' P1' 124.2(5) no
C46' C41' P1' 117.1(5) no
C54' C53' C52' 121.2(7) no
C54' C53' H53' 119.4 no
C52' C53' H53' 119.4 no
C44' C43' C42' 120.5(8) no
C44' C43' H43' 119.8 no
C42' C43' H43' 119.8 no
C31' C32' C33' 119.2(7) no
C31' C32' H32' 120.4 no
C33' C32' H32' 120.4 no
C53' C52' C51' 120.0(7) no
C53' C52' H52' 120.0 no
C51' C52' H52' 120.0 no
C33' C34' C35' 120.2(7) no
C33' C34' H34' 119.9 no
C35' C34' H34' 119.9 no
C53' C54' C55' 119.6(7) no
C53' C54' H54' 120.2 no
C55' C54' H54' 120.2 no
C54' C55' C56' 120.2(7) no
C54' C55' H55' 119.9 no
C56' C55' H55' 119.9 no
C51' C56' C55' 121.4(7) no
C51' C56' H56' 119.3 no
C55' C56' H56' 119.3 no
C34' C33' C32' 120.8(8) no
C34' C33' H33' 119.6 no
C32' C33' H33' 119.6 no
C44' C45' C46' 120.2(8) no
C44' C45' H45' 119.9 no
C46' C45' H45' 119.9 no
O1 C1 Re1 179.6(5) yes
S1 C4A H4AA 109.5 no
S1 C4A H4AB 109.5 no
H4AA C4A H4AB 109.5 no
S1 C4A H4AC 109.5 no
H4AA C4A H4AC 109.5 no
H4AB C4A H4AC 109.5 no
S1 C5 H5A 109.5 no
S1 C5 H5B 109.5 no
H5A C5 H5B 109.5 no
S1 C5 H5C 109.5 no
H5A C5 H5C 109.5 no
H5B C5 H5C 109.5 no
S1 C4 H4A 109.5 no
S1 C4 H4B 109.5 no
H4A C4 H4B 109.5 no
S1 C4 H4C 109.5 no
H4A C4 H4C 109.5 no
H4B C4 H4C 109.5 no

loop_
_geom_bond_atom_site_label_1
_geom_bond_atom_site_label_2
_geom_bond_distance
_geom_bond_publ_flag
Re1 C1 1.871(5) yes
Re1 C2 1.874(6) yes
Re1 O3 2.137(3) yes
Re1 N2 2.169(4) yes
Re1 N1 2.200(4) yes
Re1 P1 2.3662(14) yes
O1 C1 1.184(6) yes
O2 C2 1.173(6) yes
O3 C3 1.398(6) yes
N1 C11 1.340(6) no
N1 C15 1.343(7) yes
N2 C21 1.344(6) no
N2 C25 1.347(6) no
Re1' C2' 1.869(6) yes
Re1' C1' 1.877(6) yes
Re1' O3' 2.134(3) yes
Re1' N2' 2.161(4) yes
Re1' N1' 2.204(4) yes
Re1' P1' 2.3756(15) yes
C2' O2' 1.177(7) yes
C1' O1' 1.169(7) yes
O3' C3' 1.388(6) yes
N1' C11' 1.338(7) yes
N1' C15' 1.341(7) no
C11' C12' 1.371(9) no
C11' H11' 0.9300 no
C12' C13' 1.355(10) no
C12' H12' 0.9300 no
C13' C14' 1.382(9) no
C13' H13' 0.9300 no
C14' C15' 1.379(8) no
C14' H14' 0.9300 no
C15' C3' 1.525(7) yes
C3' O4' 1.395(6) yes
C3' C25' 1.523(7) yes
N2' C25' 1.340(7) no
N2' C21' 1.349(7) no
C21' C22' 1.367(9) no
C21' H21' 0.9300 no
C22' C23' 1.377(10) no
C22' H22' 0.9300 no
C23' C24' 1.372(9) no
C23' H23' 0.9300 no
C24' C25' 1.383(8) no
C24' H24' 0.9300 no
O4' H4O' 0.8200 no
P1' C41' 1.829(6) yes
P1' C31' 1.836(6) no
P1' C51' 1.837(6) no
P1 C51 1.822(5) no
P1 C31 1.828(5) no
P1 C41 1.830(5) no
C31 C36 1.382(8) yes
C31 C32 1.397(8) no
C32 C33 1.376(8) no
C32 H32 0.9300 no
C33 C34 1.373(9) no
C33 H33 0.9300 no
C34 C35 1.381(10) no
C34 H34 0.9300 no
C35 C36 1.367(9) no
C35 H35 0.9300 no
C36 H36 0.9300 no
C41 C46 1.378(8) no
C41 C42 1.386(8) no
C42 C43 1.388(9) no
C42 H42 0.9300 no
C43 C44 1.383(11) no
C43 H43 0.9300 no
C44 C45 1.342(12) no
C44 H44 0.9300 no
C45 C46 1.377(9) no
C45 H45 0.9300 no
C46 H46 0.9300 no
C51 C56 1.399(8) yes
C51 C52 1.401(8) no
C52 C53 1.391(8) no
C52 H52 0.9300 no
C53 C54 1.360(9) no
C53 H53 0.9300 no
C54 C55 1.405(10) no
C54 H54 0.9300 no
C56 C55 1.362(8) no
C56 H56 0.9300 no
C42' C43' 1.391(10) no
C42' C41' 1.390(8) no
C42' H42' 0.9300 no
S1 O5 1.471(5) yes
S1 C4A 1.529(13) yes
S1 C4 1.551(18) yes
S1 C5 1.863(15) yes
C36' C35' 1.381(9) no
C36' C31' 1.384(8) yes
C36' H36' 0.9300 no
O4 C3 1.391(6) yes
O4 H4O 0.8200 no
C15 C14 1.378(7) yes
C15 C3 1.525(7) yes
C3 C25 1.533(7) yes
C21 C22 1.379(8) no
C21 H21 0.9300 no
C22 C23 1.379(8) no
C22 H22 0.9300 no
C23 C24 1.368(8) no
C23 H23 0.9300 no
C24 C25 1.364(7) no
C24 H24 0.9300 no
C51' C56' 1.355(8) no
C51' C52' 1.399(8) no
C13 C12 1.364(9) yes
C13 C14 1.402(8) yes
C13 H13 0.9300 no
C46' C41' 1.391(9) no
C46' C45' 1.404(10) no
C46' H46' 0.9300 no
C31' C32' 1.380(8) no
C44' C45' 1.346(12) no
C44' C43' 1.364(12) no
C44' H44' 0.9300 no
C35' C34' 1.355(10) no
C35' H35' 0.9300 no
C14 H14 0.9300 no
C12 C11 1.371(8) no
C12 H12 0.9300 no
C55 H55 0.9300 no
C11 H11 0.9300 no
C53' C54' 1.343(11) no
C53' C52' 1.379(9) no
C53' H53' 0.9300 no
C43' H43' 0.9300 no
C32' C33' 1.394(10) no
C32' H32' 0.9300 no
C52' H52' 0.9300 no
C34' C33' 1.354(11) no
C34' H34' 0.9300 no
C54' C55' 1.353(10) no
C54' H54' 0.9300 no
C55' C56' 1.388(9) no
C55' H55' 0.9300 no
C56' H56' 0.9300 no
C33' H33' 0.9300 no
C45' H45' 0.9300 no
C4A H4AA 0.9600 no
C4A H4AB 0.9600 no
C4A H4AC 0.9600 no
C5 H5A 0.9600 no
C5 H5B 0.9600 no
C5 H5C 0.9600 no
C4 H4A 0.9600 no
C4 H4B 0.9600 no
C4 H4C 0.9600 no

loop_
_geom_hbond_atom_site_label_D
_geom_hbond_atom_site_label_H
_geom_hbond_atom_site_label_A
_geom_hbond_site_symmetry_A
_geom_hbond_distance_DH
_geom_hbond_distance_HA
_geom_hbond_distance_DA
_geom_hbond_angle_DHA
O4' H4O' O3 . 0.82 1.86 2.683(5) 175
O4 H4O O3' . 0.82 1.87 2.679(5) 167
C22' H22' O5 4_565 0.93 2.44 3.256(9) 146
C36 H36 O5 3_667 0.93 2.40 3.237(8) 151
C43 H43 O1 4_566 0.93 2.57 3.365(8) 144
C43' H43' O5 3_767 0.93 2.36 3.286(10) 173

loop_
_geom_torsion_atom_site_label_1
_geom_torsion_atom_site_label_2
_geom_torsion_atom_site_label_3
_geom_torsion_atom_site_label_4
_geom_torsion
_geom_torsion_publ_flag
C1 Re1 O3 C3 -135.0(3) no
C2 Re1 O3 C3 15.2(9) no
N2 Re1 O3 C3 -43.1(3) no
N1 Re1 O3 C3 41.6(3) no
P1 Re1 O3 C3 134.2(3) no
C2 Re1 N1 C11 -27.9(5) no
O3 Re1 N1 C11 157.6(5) no
N2 Re1 N1 C11 -125.9(4) no
P1 Re1 N1 C11 65.7(4) no
C2 Re1 N1 C15 154.6(4) no
O3 Re1 N1 C15 -19.8(3) no
N2 Re1 N1 C15 56.6(3) no
P1 Re1 N1 C15 -111.8(3) no
C1 Re1 N2 C21 -56.5(4) no
C2 Re1 N2 C21 33.8(5) no
O3 Re1 N2 C21 -156.9(4) no
N1 Re1 N2 C21 126.6(4) no
P1 Re1 N2 C21 -169.2(4) no
C1 Re1 N2 C25 122.2(3) no
C2 Re1 N2 C25 -147.5(3) no
O3 Re1 N2 C25 21.8(3) no
N1 Re1 N2 C25 -54.6(3) no
P1 Re1 N2 C25 9.5(7) no
C2' Re1' O3' C3' 12.2(10) no
C1' Re1' O3' C3' -131.7(3) no
N2' Re1' O3' C3' -42.3(3) no
N1' Re1' O3' C3' 42.5(3) no
P1' Re1' O3' C3' 137.9(3) no
C2' Re1' N1' C11' -27.3(5) no
O3' Re1' N1' C11' 159.4(5) no
N2' Re1' N1' C11' -124.0(5) no
P1' Re1' N1' C11' 66.8(5) no
C2' Re1' N1' C15' 151.7(4) no
O3' Re1' N1' C15' -21.6(3) no
N2' Re1' N1' C15' 55.0(4) no
P1' Re1' N1' C15' -114.1(4) no
C15' N1' C11' C12' 2.2(9) no
Re1' N1' C11' C12' -178.8(5) no
N1' C11' C12' C13' -0.7(10) no
C11' C12' C13' C14' -1.2(11) no
C12' C13' C14' C15' 1.5(11) no
C11' N1' C15' C14' -1.9(8) no
Re1' N1' C15' C14' 179.0(4) no
C11' N1' C15' C3' 176.5(5) no
Re1' N1' C15' C3' -2.7(5) no
C13' C14' C15' N1' 0.0(9) no
C13' C14' C15' C3' -178.0(6) no
Re1' O3' C3' O4' -177.1(3) no
Re1' O3' C3' C25' 56.4(4) no
Re1' O3' C3' C15' -57.4(4) no
N1' C15' C3' O3' 40.7(6) no
C14' C15' C3' O3' -141.1(5) no
N1' C15' C3' O4' 164.7(4) no
C14' C15' C3' O4' -17.1(7) no
N1' C15' C3' C25' -74.4(5) no
C14' C15' C3' C25' 103.9(6) no
C2' Re1' N2' C25' -148.0(4) no
C1' Re1' N2' C25' 125.3(4) no
O3' Re1' N2' C25' 21.1(3) no
N1' Re1' N2' C25' -55.1(3) no
P1' Re1' N2' C25' 21.8(9) no
C2' Re1' N2' C21' 34.9(5) no
C1' Re1' N2' C21' -51.8(5) no
O3' Re1' N2' C21' -156.0(5) no
N1' Re1' N2' C21' 127.8(5) no
P1' Re1' N2' C21' -155.3(5) no
C25' N2' C21' C22' -0.9(8) no
Re1' N2' C21' C22' 176.1(5) no
N2' C21' C22' C23' 0.4(10) no
C21' C22' C23' C24' 1.1(11) no
C22' C23' C24' C25' -2.1(10) no
C21' N2' C25' C24' -0.1(8) no
Re1' N2' C25' C24' -177.5(4) no
C21' N2' C25' C3' -179.4(5) no
Re1' N2' C25' C3' 3.1(5) no
C23' C24' C25' N2' 1.6(9) no
C23' C24' C25' C3' -179.2(6) no
O3' C3' C25' N2' -40.6(5) no
O4' C3' C25' N2' -167.9(4) no
C15' C3' C25' N2' 74.9(5) no
O3' C3' C25' C24' 140.1(5) no
O4' C3' C25' C24' 12.8(7) no
C15' C3' C25' C24' -104.4(6) no
C2' Re1' P1' C41' 88.4(3) no
C1' Re1' P1' C41' 174.6(3) no
O3' Re1' P1' C41' -80.8(2) no
N2' Re1' P1' C41' -81.5(7) no
N1' Re1' P1' C41' -6.1(3) no
C2' Re1' P1' C31' -34.9(3) no
C1' Re1' P1' C31' 51.3(3) no
O3' Re1' P1' C31' 155.9(2) no
N2' Re1' P1' C31' 155.2(6) no
N1' Re1' P1' C31' -129.3(2) no
C2' Re1' P1' C51' -155.0(3) no
C1' Re1' P1' C51' -68.8(3) no
O3' Re1' P1' C51' 35.9(2) no
N2' Re1' P1' C51' 35.2(7) no
N1' Re1' P1' C51' 110.6(2) no
C1 Re1 P1 C51 53.9(3) no
C2 Re1 P1 C51 -35.7(3) no
O3 Re1 P1 C51 155.2(2) no
N2 Re1 P1 C51 167.1(5) no
N1 Re1 P1 C51 -130.0(2) no
C1 Re1 P1 C31 -67.6(3) no
C2 Re1 P1 C31 -157.2(3) no
O3 Re1 P1 C31 33.7(2) no
N2 Re1 P1 C31 45.6(5) no
N1 Re1 P1 C31 108.5(2) no
C1 Re1 P1 C41 176.6(3) no
C2 Re1 P1 C41 87.0(3) no
O3 Re1 P1 C41 -82.1(2) no
N2 Re1 P1 C41 -70.2(5) no
N1 Re1 P1 C41 -7.3(2) no
C51 P1 C31 C36 76.7(5) no
C41 P1 C31 C36 -30.5(5) no
Re1 P1 C31 C36 -152.5(4) no
C51 P1 C31 C32 -105.2(5) no
C41 P1 C31 C32 147.6(4) no
Re1 P1 C31 C32 25.6(5) no
C36 C31 C32 C33 0.2(8) no
P1 C31 C32 C33 -177.9(4) no
C31 C32 C33 C34 0.8(9) no
C32 C33 C34 C35 -1.2(10) no
C33 C34 C35 C36 0.6(11) no
C34 C35 C36 C31 0.5(11) no
C32 C31 C36 C35 -0.9(9) no
P1 C31 C36 C35 177.2(5) no
C51 P1 C41 C46 29.2(6) no
C31 P1 C41 C46 135.1(5) no
Re1 P1 C41 C46 -102.0(5) no
C51 P1 C41 C42 -158.7(4) no
C31 P1 C41 C42 -52.9(5) no
Re1 P1 C41 C42 70.0(5) no
C46 C41 C42 C43 0.4(9) no
P1 C41 C42 C43 -172.1(5) no
C41 C42 C43 C44 -0.5(11) no
C42 C43 C44 C45 1.5(12) no
C43 C44 C45 C46 -2.5(13) no
C44 C45 C46 C41 2.5(12) no
C42 C41 C46 C45 -1.3(10) no
P1 C41 C46 C45 170.6(6) no
C31 P1 C51 C56 -59.1(5) no
C41 P1 C51 C56 46.6(5) no
Re1 P1 C51 C56 173.6(4) no
C31 P1 C51 C52 118.9(5) no
C41 P1 C51 C52 -135.4(5) no
Re1 P1 C51 C52 -8.4(5) no
C56 C51 C52 C53 -1.0(9) no
P1 C51 C52 C53 -179.1(5) no
C51 C52 C53 C54 0.9(10) no
C52 C53 C54 C55 0.2(10) no
C52 C51 C56 C55 -0.1(9) no
P1 C51 C56 C55 178.0(5) no
C11 N1 C15 C14 -0.2(8) no
Re1 N1 C15 C14 177.5(4) no
C11 N1 C15 C3 177.3(4) no
Re1 N1 C15 C3 -5.0(5) no
Re1 O3 C3 O4 -177.7(3) no
Re1 O3 C3 C15 -57.1(4) no
Re1 O3 C3 C25 56.7(4) no
N1 C15 C3 O4 166.2(4) no
C14 C15 C3 O4 -16.4(7) no
N1 C15 C3 O3 42.1(6) no
C14 C15 C3 O3 -140.5(5) no
N1 C15 C3 C25 -72.3(5) no
C14 C15 C3 C25 105.1(6) no
C25 N2 C21 C22 0.4(8) no
Re1 N2 C21 C22 179.1(4) no
N2 C21 C22 C23 -0.5(9) no
C21 C22 C23 C24 0.7(9) no
C22 C23 C24 C25 -0.9(9) no
C21 N2 C25 C24 -0.5(7) no
Re1 N2 C25 C24 -179.4(4) no
C21 N2 C25 C3 -178.6(4) no
Re1 N2 C25 C3 2.5(5) no
C23 C24 C25 N2 0.8(8) no
C23 C24 C25 C3 178.6(5) no
O4 C3 C25 N2 -166.6(4) no
O3 C3 C25 N2 -40.2(5) no
C15 C3 C25 N2 74.8(5) no
O4 C3 C25 C24 15.4(7) no
O3 C3 C25 C24 141.8(5) no
C15 C3 C25 C24 -103.2(6) no
C41' P1' C51' C56' 145.0(6) no
C31' P1' C51' C56' -107.3(6) no
Re1' P1' C51' C56' 18.6(6) no
C41' P1' C51' C52' -34.2(6) no
C31' P1' C51' C52' 73.5(6) no
Re1' P1' C51' C52' -160.7(5) no
C35' C36' C31' C32' -1.3(9) no
C35' C36' C31' P1' -174.2(5) no
C41' P1' C31' C32' 121.1(6) no
C51' P1' C31' C32' 17.9(6) no
Re1' P1' C31' C32' -109.2(6) no
C41' P1' C31' C36' -66.1(5) no
C51' P1' C31' C36' -169.3(5) no
Re1' P1' C31' C36' 63.7(5) no
C31' C36' C35' C34' 0.9(10) no
N1 C15 C14 C13 -0.7(9) no
C3 C15 C14 C13 -177.8(5) no
C12 C13 C14 C15 1.0(9) no
C14 C13 C12 C11 -0.6(10) no
C51 C56 C55 C54 1.2(9) no
C53 C54 C55 C56 -1.2(10) no
C15 N1 C11 C12 0.7(8) no
Re1 N1 C11 C12 -176.6(4) no
C13 C12 C11 N1 -0.3(9) no
C43' C42' C41' C46' -0.8(10) no
C43' C42' C41' P1' -177.6(5) no
C45' C46' C41' C42' 1.0(10) no
C45' C46' C41' P1' 178.1(6) no
C31' P1' C41' C42' -4.7(6) no
C51' P1' C41' C42' 101.6(6) no
Re1' P1' C41' C42' -132.7(5) no
C31' P1' C41' C46' 178.4(5) no
C51' P1' C41' C46' -75.3(5) no
Re1' P1' C41' C46' 50.5(5) no
C45' C44' C43' C42' -0.6(14) no
C41' C42' C43' C44' 0.6(12) no
C36' C31' C32' C33' 1.2(12) no
P1' C31' C32' C33' 173.9(7) no
C54' C53' C52' C51' -0.7(14) no
C56' C51' C52' C53' 0.5(11) no
P1' C51' C52' C53' 179.8(6) no
C36' C35' C34' C33' -0.3(13) no
C52' C53' C54' C55' 0.9(14) no
C53' C54' C55' C56' -0.9(13) no
C52' C51' C56' C55' -0.5(11) no
P1' C51' C56' C55' -179.8(6) no
C54' C55' C56' C51' 0.7(12) no
C35' C34' C33' C32' 0.1(16) no
C31' C32' C33' C34' -0.6(15) no
C43' C44' C45' C46' 0.8(14) no
C41' C46' C45' C44' -1.1(12) no
